data_7017409
loop_
_publ_author_name
'Kutasi, Anna M.'
'Turner, David R.'
'Moubaraki, Boujemaa'
'Batten, Stuart R.'
'Murray, Keith S.'

_publ_section_title
;
 Complexes of a hexa-nitrile dianion with neutral, chelating co-ligands:
 Self-assembly, structure and magnetism.
;
_journal_issue 45
_journal_name_full 'Dalton transactions (Cambridge, England : 2003)'
_journal_page_first 12358
_journal_page_last 12367
_journal_paper_doi 10.1039/c1dt11369k
_journal_volume 40
_journal_year 2011
_chemical_formula_moiety 'C36 H18 Co N10 O, H2O, 0.5(C2 H3 N)'
_chemical_formula_sum 'C37 H21.5 Co N10.5 O2'
_chemical_formula_weight 704.08
_chemical_name_common (Co(phen)2(HCTMCP)(H2O)).H2O.0.5MeCN
_chemical_name_systematic
;
[Co(phen)2(HCTMCP)(H2O)].H2O.0.5MeCN
;
_space_group_IT_number 2
_symmetry_cell_setting triclinic
_symmetry_space_group_name_Hall '-P 1'
_symmetry_space_group_name_H-M 'P -1'
_atom_sites_solution_hydrogens geom
_atom_sites_solution_primary direct
_atom_sites_solution_secondary difmap
_audit_creation_method SHELXL-97
_cell_angle_alpha 92.7190(10)
_cell_angle_beta 95.0900(10)
_cell_angle_gamma 91.710(2)
_cell_formula_units_Z 2
_cell_length_a 10.7130(4)
_cell_length_b 13.0080(4)
_cell_length_c 13.5422(6)
_cell_measurement_reflns_used 26172
_cell_measurement_temperature 123(1)
_cell_measurement_theta_max 27.50
_cell_measurement_theta_min 1.51
_cell_volume 1876.51(12)
_computing_cell_refinement 'DENZO-SMN (Otwinowski & Minor, 1997)'
_computing_data_collection 'Collect (Hooft, 1999)'
_computing_data_reduction 'DENZO-SMN (Otwinowski & Minor, 1997)'
_computing_molecular_graphics 'X-Seed (Barbour, 1999)'
_computing_publication_material 'CIFTAB (Sheldrick, 1997)'
_computing_structure_refinement 'SHELXL-97 (Sheldrick, 1997)'
_computing_structure_solution 'SHELXS-97 (Sheldrick, 1990)'
_diffrn_ambient_temperature 123(1)
_diffrn_measured_fraction_theta_full 0.990
_diffrn_measured_fraction_theta_max 0.990
_diffrn_measurement_device_type 'Nonius KappaCCD'
_diffrn_measurement_method 'phi and omega scans'
_diffrn_radiation_monochromator graphite
_diffrn_radiation_source 'fine-focus sealed tube'
_diffrn_radiation_type MoK\a
_diffrn_radiation_wavelength 0.71073
_diffrn_reflns_av_R_equivalents 0.0815
_diffrn_reflns_av_sigmaI/netI 0.1317
_diffrn_reflns_limit_h_max 13
_diffrn_reflns_limit_h_min -13
_diffrn_reflns_limit_k_max 16
_diffrn_reflns_limit_k_min -16
_diffrn_reflns_limit_l_max 17
_diffrn_reflns_limit_l_min -17
_diffrn_reflns_number 26172
_diffrn_reflns_theta_full 27.50
_diffrn_reflns_theta_max 27.50
_diffrn_reflns_theta_min 1.51
_exptl_absorpt_coefficient_mu 0.503
_exptl_absorpt_correction_T_max 0.9284
_exptl_absorpt_correction_T_min 0.8436
_exptl_absorpt_correction_type empirical
_exptl_absorpt_process_details SORTAV
_exptl_crystal_colour red
_exptl_crystal_density_diffrn 1.246
_exptl_crystal_density_method 'not measured'
_exptl_crystal_description block
_exptl_crystal_F_000 720
_exptl_crystal_size_max 0.35
_exptl_crystal_size_mid 0.20
_exptl_crystal_size_min 0.15
_refine_diff_density_max 1.428
_refine_diff_density_min -0.427
_refine_diff_density_rms 0.129
_refine_ls_extinction_method none
_refine_ls_goodness_of_fit_ref 1.032
_refine_ls_hydrogen_treatment mixed
_refine_ls_matrix_type full
_refine_ls_number_parameters 473
_refine_ls_number_reflns 8528
_refine_ls_number_restraints 2
_refine_ls_restrained_S_all 1.032
_refine_ls_R_factor_all 0.1854
_refine_ls_R_factor_gt 0.0992
_refine_ls_shift/su_max 0.000
_refine_ls_shift/su_mean 0.000
_refine_ls_structure_factor_coef Fsqd
_refine_ls_weighting_details 'calc w=1/[\s^2^(Fo^2^)+(0.2000P)^2^+0.0000P] where P=(Fo^2^+2Fc^2^)/3'
_refine_ls_weighting_scheme calc
_refine_ls_wR_factor_gt 0.2684
_refine_ls_wR_factor_ref 0.3170
_reflns_number_gt 4446
_reflns_number_total 8528
_reflns_threshold_expression >2sigma(I)
_cod_data_source_file c1dt11369k.txt
_cod_data_source_block 3
_cod_depositor_comments
;
The following automatic conversions were performed:

'_exptl_absorpt_correction_type' value 'Empirical' changed to
'empirical' according to
/home/saulius/struct/CIF-dictionaries/cif_core.dic dictionary named
'cif_core.dic' version 2.4.1 from 2010-06-29.

Automatic conversion script
Id: cif_fix_values 1715 2011-07-08 13:25:40Z adriana 
;
_cod_original_sg_symbol_H-M P-1
_cod_original_formula_sum 'C37 H21.50 Co N10.50 O2'
_cod_database_code 7017409

loop_
_symmetry_equiv_pos_as_xyz
'x, y, z'
'-x, -y, -z'

loop_
_atom_site_label
_atom_site_type_symbol
_atom_site_fract_x
_atom_site_fract_y
_atom_site_fract_z
_atom_site_U_iso_or_equiv
_atom_site_adp_type
_atom_site_occupancy
_atom_site_symmetry_multiplicity
_atom_site_calc_flag
_atom_site_refinement_flags
_atom_site_disorder_assembly
_atom_site_disorder_group
Co1 Co 0.82829(8) 0.88262(5) 0.72273(5) 0.0340(3) Uani 1 1 d . . .
N3 N 0.7966(5) 0.7410(3) 0.7915(3) 0.0336(11) Uani 1 1 d . . .
N1 N 0.8394(5) 1.0290(3) 0.6576(3) 0.0349(11) Uani 1 1 d . . .
N2 N 0.8376(4) 0.9870(3) 0.8493(3) 0.0288(10) Uani 1 1 d . . .
N112 N 0.8763(5) 0.3056(3) 0.3429(4) 0.0458(13) Uani 1 1 d . . .
N132 N 0.8222(5) 0.8049(3) 0.5834(3) 0.0413(12) Uani 1 1 d . . .
N134 N 0.8496(5) 0.9391(3) 0.2997(4) 0.0443(13) Uani 1 1 d . . .
N4 N 0.6310(5) 0.8807(4) 0.7238(4) 0.0430(12) Uani 1 1 d . . .
C19 C 0.8362(6) 0.9656(4) 0.9445(4) 0.0370(14) Uani 1 1 d . . .
H19 H 0.8318 0.8954 0.9608 0.044 Uiso 1 1 calc R . .
N124 N 0.8405(6) 0.4173(4) 0.0836(4) 0.0605(16) Uani 1 1 d . . .
C123 C 0.8397(6) 0.4928(5) 0.1204(5) 0.0470(16) Uani 1 1 d . . .
C15 C 0.8552(7) 1.2728(4) 0.8685(5) 0.0468(16) Uani 1 1 d . . .
H15 H 0.8598 1.3282 0.9171 0.056 Uiso 1 1 calc R . .
C41 C 0.6737(7) 0.7202(5) 0.7992(4) 0.0468(16) Uani 1 1 d . . .
C17 C 0.8483(6) 1.1431(5) 0.9990(4) 0.0446(15) Uani 1 1 d . . .
H17 H 0.8529 1.1955 1.0506 0.054 Uiso 1 1 calc R . .
C11 C 0.8466(7) 1.1477(4) 0.5292(4) 0.0527(18) Uani 1 1 d . . .
H11 H 0.8473 1.1582 0.4603 0.063 Uiso 1 1 calc R . .
C10 C 0.8403(6) 1.0491(4) 0.5624(4) 0.0448(16) Uani 1 1 d . . .
H10 H 0.8363 0.9928 0.5147 0.054 Uiso 1 1 calc R . .
C111 C 0.8613(6) 0.3847(4) 0.3771(5) 0.0437(15) Uani 1 1 d . . .
C30 C 0.8756(7) 0.6722(4) 0.8231(4) 0.0430(15) Uani 1 1 d . . .
H30 H 0.9626 0.6862 0.8193 0.052 Uiso 1 1 calc R . .
C18 C 0.8409(6) 1.0405(4) 1.0204(4) 0.0429(15) Uani 1 1 d . . .
H18 H 0.8391 1.0216 1.0871 0.051 Uiso 1 1 calc R . .
C120 C 0.8403(7) 0.5953(4) 0.1639(5) 0.0487(17) Uani 1 1 d . . .
C110 C 0.8410(6) 0.4856(4) 0.4197(4) 0.0446(15) Uani 1 1 d . . .
C32 C 0.7177(8) 0.5575(5) 0.8698(5) 0.060(2) Uani 1 1 d . . .
H32 H 0.6918 0.4950 0.8966 0.072 Uiso 1 1 calc R . .
C102 C 0.8386(6) 0.6089(4) 0.2673(5) 0.0432(15) Uani 1 1 d . . .
C31 C 0.8390(7) 0.5783(4) 0.8624(4) 0.0437(16) Uani 1 1 d . . .
H31 H 0.9001 0.5306 0.8833 0.052 Uiso 1 1 calc R . .
C13 C 0.8501(6) 1.2123(4) 0.6972(4) 0.0370(14) Uani 1 1 d . . .
C20 C 0.8448(5) 1.0875(4) 0.8280(4) 0.0301(12) Uani 1 1 d . . .
C14 C 0.8548(7) 1.2938(4) 0.7726(5) 0.0490(17) Uani 1 1 d . . .
H14 H 0.8577 1.3635 0.7544 0.059 Uiso 1 1 calc R . .
C113 C 0.8260(7) 0.5000(5) 0.5237(5) 0.0506(17) Uani 1 1 d . . .
C39 C 0.5561(8) 0.9491(6) 0.6942(6) 0.066(2) Uani 1 1 d . . .
H39 H 0.5890 1.0080 0.6652 0.080 Uiso 1 1 calc R . .
C21 C 0.8444(5) 1.1096(4) 0.7251(4) 0.0310(12) Uani 1 1 d . . .
C16 C 0.8488(6) 1.1683(4) 0.9004(4) 0.0376(14) Uani 1 1 d . . .
C33 C 0.6269(7) 0.6294(5) 0.8372(5) 0.0581(19) Uani 1 1 d . . .
C101 C 0.8386(6) 0.5713(4) 0.3596(5) 0.0423(15) Uani 1 1 d . . .
C40 C 0.5842(7) 0.7951(5) 0.7645(5) 0.0518(17) Uani 1 1 d . . .
C12 C 0.8519(6) 1.2291(4) 0.5953(4) 0.0453(16) Uani 1 1 d . . .
H12 H 0.8567 1.2973 0.5732 0.054 Uiso 1 1 calc R . .
C34 C 0.4928(8) 0.6187(7) 0.8454(7) 0.085(3) Uani 1 1 d . . .
H34 H 0.4609 0.5595 0.8746 0.102 Uiso 1 1 calc R . .
N114 N 0.8137(7) 0.5028(4) 0.6050(4) 0.071(2) Uani 1 1 d . . .
C131 C 0.8251(6) 0.7891(4) 0.4977(5) 0.0446(15) Uani 1 1 d . . .
N122 N 0.8234(7) 0.7545(4) 0.0585(4) 0.075(2) Uani 1 1 d . . .
C130 C 0.8294(7) 0.7753(4) 0.3938(4) 0.0458(16) Uani 1 1 d . . .
C103 C 0.8338(6) 0.6737(4) 0.3480(5) 0.0429(15) Uani 1 1 d . . .
C133 C 0.8397(6) 0.8637(4) 0.3378(5) 0.0469(16) Uani 1 1 d . . .
C121 C 0.8304(8) 0.6843(5) 0.1049(5) 0.062(2) Uani 1 1 d . . .
C36 C 0.4551(7) 0.7795(6) 0.7733(6) 0.067(2) Uani 1 1 d . . .
C37 C 0.3780(8) 0.8602(7) 0.7415(7) 0.079(2) Uani 1 1 d . . .
H37 H 0.2905 0.8555 0.7484 0.094 Uiso 1 1 calc R . .
C38 C 0.4249(8) 0.9408(7) 0.7028(7) 0.080(3) Uani 1 1 d . . .
H38 H 0.3718 0.9938 0.6804 0.096 Uiso 1 1 calc R . .
C35 C 0.4153(8) 0.6872(7) 0.8142(7) 0.083(3) Uani 1 1 d . . .
H35 H 0.3282 0.6750 0.8191 0.100 Uiso 1 1 calc R . .
O1 O 1.0243(4) 0.8726(3) 0.7404(3) 0.0356(9) Uani 1 1 d D . .
H2O H 1.053(6) 0.818(3) 0.714(5) 0.06(2) Uiso 1 1 d D . .
H1O H 1.074(5) 0.924(4) 0.731(5) 0.06(2) Uiso 1 1 d D . .
C6 C 0.537(4) 0.847(3) 0.088(3) 0.074(12) Uiso 0.25 1 d P A 1
C5 C 0.497(3) 0.758(3) 0.135(3) 0.065(9) Uiso 0.25 1 d P A 1
N5 N 0.493(2) 0.6501(19) 0.1383(18) 0.059(6) Uiso 0.25 1 d P B 2
N6 N 0.504(3) 0.914(2) 0.046(2) 0.077(8) Uiso 0.25 1 d P A 1
O3 O 0.4154(19) 0.6019(16) 0.3273(16) 0.169(7) Uiso 0.50 1 d P . .
O2 O 0.494(2) 0.7868(17) 0.4412(18) 0.189(9) Uiso 0.50 1 d P . .
C6A C 0.506(4) 0.819(3) 0.061(3) 0.073(12) Uiso 0.25 1 d P B 2
C5A C 0.492(4) 0.723(3) 0.088(3) 0.083(11) Uiso 0.25 1 d P B 2

loop_
_atom_site_aniso_label
_atom_site_aniso_U_11
_atom_site_aniso_U_22
_atom_site_aniso_U_33
_atom_site_aniso_U_23
_atom_site_aniso_U_13
_atom_site_aniso_U_12
Co1 0.0585(6) 0.0180(4) 0.0262(4) 0.0061(3) 0.0040(3) 0.0019(3)
N3 0.049(3) 0.024(2) 0.028(2) 0.0054(18) 0.003(2) 0.001(2)
N1 0.066(3) 0.018(2) 0.021(2) 0.0053(17) 0.004(2) 0.004(2)
N2 0.047(3) 0.021(2) 0.019(2) 0.0047(16) 0.0058(19) 0.004(2)
N112 0.085(4) 0.018(2) 0.037(3) 0.004(2) 0.014(3) 0.006(2)
N132 0.076(4) 0.023(2) 0.023(3) -0.0017(19) 0.001(2) 0.000(2)
N134 0.063(4) 0.018(2) 0.052(3) 0.010(2) 0.003(3) 0.004(2)
N4 0.049(3) 0.033(3) 0.047(3) 0.004(2) 0.003(2) 0.006(2)
C19 0.056(4) 0.026(3) 0.030(3) 0.010(2) 0.007(3) 0.003(3)
N124 0.095(5) 0.046(3) 0.041(3) -0.008(3) 0.016(3) 0.000(3)
C123 0.067(5) 0.042(4) 0.032(3) -0.008(3) 0.012(3) 0.002(3)
C15 0.077(5) 0.027(3) 0.036(3) -0.005(2) 0.008(3) -0.001(3)
C41 0.066(5) 0.041(3) 0.034(3) 0.005(3) 0.005(3) -0.007(3)
C17 0.068(4) 0.040(3) 0.025(3) -0.006(2) 0.005(3) 0.007(3)
C11 0.100(6) 0.033(3) 0.027(3) 0.014(3) 0.010(3) 0.009(3)
C10 0.084(5) 0.024(3) 0.027(3) 0.005(2) 0.007(3) 0.006(3)
C111 0.061(4) 0.028(3) 0.044(4) 0.013(3) 0.009(3) 0.001(3)
C30 0.073(5) 0.023(3) 0.034(3) 0.006(2) 0.009(3) 0.002(3)
C18 0.066(4) 0.040(3) 0.026(3) 0.011(2) 0.014(3) 0.006(3)
C120 0.084(5) 0.029(3) 0.035(3) 0.008(2) 0.010(3) 0.002(3)
C110 0.070(4) 0.026(3) 0.038(3) 0.007(2) 0.003(3) 0.007(3)
C32 0.095(6) 0.038(4) 0.047(4) 0.013(3) 0.003(4) -0.016(4)
C102 0.056(4) 0.035(3) 0.038(3) 0.001(3) 0.003(3) 0.002(3)
C31 0.075(5) 0.023(3) 0.034(3) 0.005(2) 0.006(3) 0.002(3)
C13 0.059(4) 0.025(3) 0.029(3) 0.008(2) 0.009(3) 0.008(3)
C20 0.043(3) 0.021(2) 0.027(3) 0.006(2) 0.003(2) 0.004(2)
C14 0.082(5) 0.016(3) 0.050(4) 0.004(2) 0.009(3) 0.007(3)
C113 0.081(5) 0.036(3) 0.036(4) 0.013(3) 0.003(3) 0.002(3)
C39 0.077(6) 0.046(4) 0.077(5) 0.014(4) 0.001(4) 0.011(4)
C21 0.051(4) 0.019(2) 0.023(3) 0.004(2) 0.007(2) 0.003(2)
C16 0.053(4) 0.031(3) 0.030(3) 0.001(2) 0.007(3) 0.004(3)
C33 0.079(5) 0.047(4) 0.047(4) 0.016(3) 0.000(4) -0.013(4)
C101 0.051(4) 0.032(3) 0.045(4) 0.012(3) 0.005(3) -0.001(3)
C40 0.067(5) 0.042(4) 0.046(4) 0.008(3) 0.004(3) 0.001(3)
C12 0.077(5) 0.023(3) 0.038(3) 0.013(2) 0.006(3) 0.007(3)
C34 0.072(6) 0.081(6) 0.103(7) 0.038(5) 0.003(5) -0.030(5)
N114 0.139(6) 0.044(3) 0.032(3) 0.007(3) 0.017(3) 0.001(4)
C131 0.062(4) 0.023(3) 0.047(4) 0.000(3) 0.000(3) 0.002(3)
N122 0.139(6) 0.035(3) 0.054(4) 0.026(3) 0.018(4) 0.008(4)
C130 0.078(5) 0.023(3) 0.036(3) 0.003(2) 0.004(3) 0.003(3)
C103 0.049(4) 0.022(3) 0.056(4) -0.006(3) 0.004(3) 0.001(3)
C133 0.056(4) 0.024(3) 0.060(4) -0.006(3) 0.005(3) 0.000(3)
C121 0.090(6) 0.058(4) 0.041(4) 0.014(3) 0.016(4) 0.010(4)
C36 0.049(5) 0.074(5) 0.079(6) 0.014(4) 0.005(4) -0.005(4)
C37 0.060(5) 0.084(6) 0.093(7) 0.022(5) 0.000(5) 0.004(5)
C38 0.055(5) 0.072(6) 0.115(8) 0.023(5) 0.001(5) 0.010(4)
C35 0.062(5) 0.083(6) 0.107(7) 0.043(5) 0.005(5) 0.001(5)
O1 0.058(3) 0.0164(19) 0.034(2) 0.0036(16) 0.0063(19) 0.003(2)

loop_
_atom_type_symbol
_atom_type_description
_atom_type_scat_dispersion_real
_atom_type_scat_dispersion_imag
_atom_type_scat_source
C C 0.0033 0.0016 'International Tables Vol C Tables 4.2.6.8 and 6.1.1.4'
H H 0.0000 0.0000 'International Tables Vol C Tables 4.2.6.8 and 6.1.1.4'
N N 0.0061 0.0033 'International Tables Vol C Tables 4.2.6.8 and 6.1.1.4'
Co Co 0.3494 0.9721 'International Tables Vol C Tables 4.2.6.8 and 6.1.1.4'
O O 0.0106 0.0060 'International Tables Vol C Tables 4.2.6.8 and 6.1.1.4'

loop_
_geom_angle_atom_site_label_1
_geom_angle_atom_site_label_2
_geom_angle_atom_site_label_3
_geom_angle
N132 Co1 O1 90.52(18)
N132 Co1 N4 93.7(2)
O1 Co1 N4 171.73(16)
N132 Co1 N2 169.26(16)
O1 Co1 N2 89.62(16)
N4 Co1 N2 87.59(18)
N132 Co1 N3 90.75(17)
O1 Co1 N3 93.53(16)
N4 Co1 N3 79.30(18)
N2 Co1 N3 99.96(16)
N132 Co1 N1 91.51(16)
O1 Co1 N1 92.45(17)
N4 Co1 N1 94.56(18)
N2 Co1 N1 77.76(15)
N3 Co1 N1 173.58(18)
C30 N3 C41 117.0(5)
C30 N3 Co1 130.5(4)
C41 N3 Co1 112.5(4)
C10 N1 C21 118.1(4)
C10 N1 Co1 128.6(4)
C21 N1 Co1 113.3(3)
C19 N2 C20 117.3(4)
C19 N2 Co1 128.4(3)
C20 N2 Co1 114.3(3)
C131 N132 Co1 161.1(4)
C39 N4 C40 119.1(6)
C39 N4 Co1 127.8(5)
C40 N4 Co1 113.0(4)
N2 C19 C18 123.1(5)
N124 C123 C120 176.7(7)
C14 C15 C16 122.1(5)
N3 C41 C33 123.9(6)
N3 C41 C40 118.1(5)
C33 C41 C40 118.0(7)
C18 C17 C16 118.7(5)
C12 C11 C10 119.7(5)
N1 C10 C11 123.2(5)
N112 C111 C110 179.3(8)
N3 C30 C31 123.8(6)
C19 C18 C17 119.8(5)
C102 C120 C123 118.8(5)
C102 C120 C121 118.6(5)
C123 C120 C121 122.3(6)
C101 C110 C113 119.6(5)
C101 C110 C111 119.9(5)
C113 C110 C111 120.4(5)
C31 C32 C33 119.8(6)
C103 C102 C101 59.6(4)
C103 C102 C120 148.7(6)
C101 C102 C120 151.8(6)
C32 C31 C30 119.2(6)
C21 C13 C12 117.4(5)
C21 C13 C14 119.1(5)
C12 C13 C14 123.4(5)
N2 C20 C16 123.3(5)
N2 C20 C21 116.8(4)
C16 C20 C21 119.9(4)
C15 C14 C13 120.6(5)
N114 C113 C110 174.3(7)
N4 C39 C38 122.5(7)
N1 C21 C13 122.1(5)
N1 C21 C20 117.8(4)
C13 C21 C20 120.0(5)
C17 C16 C20 117.8(5)
C17 C16 C15 123.9(5)
C20 C16 C15 118.3(5)
C41 C33 C32 116.3(7)
C41 C33 C34 118.2(7)
C32 C33 C34 125.4(7)
C103 C101 C102 59.9(4)
C103 C101 C110 151.4(6)
C102 C101 C110 148.7(6)
N4 C40 C36 122.0(6)
N4 C40 C41 117.1(6)
C36 C40 C41 120.9(6)
C11 C12 C13 119.5(5)
C35 C34 C33 122.2(7)
N132 C131 C130 177.2(6)
C133 C130 C131 118.4(5)
C133 C130 C103 121.0(5)
C131 C130 C103 120.4(5)
C101 C103 C102 60.6(4)
C101 C103 C130 147.8(6)
C102 C103 C130 151.6(6)
N134 C133 C130 174.6(7)
N122 C121 C120 179.6(9)
C40 C36 C37 115.7(7)
C40 C36 C35 117.8(7)
C37 C36 C35 126.5(8)
C38 C37 C36 121.0(8)
C37 C38 C39 119.6(8)
C34 C35 C36 122.7(8)
N6 C6 C5 144(4)
N5 C5A C6A 161(5)

loop_
_geom_bond_atom_site_label_1
_geom_bond_atom_site_label_2
_geom_bond_distance
Co1 N132 2.093(5)
Co1 O1 2.100(4)
Co1 N4 2.114(5)
Co1 N2 2.128(4)
Co1 N3 2.134(4)
Co1 N1 2.141(4)
N3 C30 1.311(7)
N3 C41 1.350(8)
N1 C10 1.329(7)
N1 C21 1.354(6)
N2 C19 1.333(6)
N2 C20 1.353(6)
N112 C111 1.131(7)
N132 C131 1.172(8)
N134 C133 1.136(7)
N4 C39 1.271(8)
N4 C40 1.368(8)
C19 C18 1.379(8)
N124 C123 1.081(7)
C123 C120 1.431(9)
C15 C14 1.339(8)
C15 C16 1.446(8)
C41 C33 1.407(9)
C41 C40 1.452(9)
C17 C18 1.381(8)
C17 C16 1.390(8)
C11 C12 1.350(9)
C11 C10 1.381(7)
C111 C110 1.438(8)
C30 C31 1.414(8)
C120 C102 1.405(8)
C120 C121 1.439(8)
C110 C101 1.411(8)
C110 C113 1.436(9)
C32 C31 1.333(10)
C32 C33 1.424(10)
C102 C103 1.354(8)
C102 C101 1.363(8)
C13 C21 1.406(7)
C13 C12 1.409(8)
C13 C14 1.434(8)
C20 C16 1.400(7)
C20 C21 1.437(7)
C113 N114 1.119(8)
C39 C38 1.422(11)
C33 C34 1.454(11)
C101 C103 1.350(8)
C40 C36 1.408(10)
C34 C35 1.296(11)
C131 C130 1.415(9)
N122 C121 1.133(8)
C130 C133 1.415(8)
C130 C103 1.437(8)
C36 C37 1.415(11)
C36 C35 1.416(11)
C37 C38 1.301(11)
C6 N6 1.10(4)
C6 C5 1.42(5)
N5 C5A 1.19(4)
C6A C5A 1.33(5)

loop_
_geom_hbond_atom_site_label_D
_geom_hbond_atom_site_label_H
_geom_hbond_atom_site_label_A
_geom_hbond_distance_DH
_geom_hbond_distance_HA
_geom_hbond_distance_DA
_geom_hbond_angle_DHA
_geom_hbond_site_symmetry_A
O1 H2O N112 0.85(2) 1.96(2) 2.809(6) 178(7) 2_766
O1 H1O N134 0.86(2) 2.02(3) 2.860(6) 166(6) 2_776
